data_7207099
loop_
_publ_author_name
'C\^ircu, Monica'
'Pa\,scanu, Vlad'
'Soran, Albert'
'Braun, Beatrice'
'Terec, Anamaria'
'Socaci, Crina'
'Grosu, Ion'

_publ_section_title
;
 Solid state supramolecular assemblies of triol podands through H-bonds
;
_journal_issue 2
_journal_name_full CrystEngComm
_journal_page_first 632
_journal_paper_doi 10.1039/c1ce05971h
_journal_volume 14
_journal_year 2012
_chemical_formula_sum 'C13.5 H21 O3'
_chemical_formula_weight 231.30
_chemical_name_systematic
;
?
;
_space_group_IT_number 160
_symmetry_cell_setting trigonal
_symmetry_space_group_name_Hall 'R 3 -2"'
_symmetry_space_group_name_H-M 'R 3 m :H'
_atom_sites_solution_hydrogens geom
_atom_sites_solution_primary direct
_atom_sites_solution_secondary difmap
_audit_creation_method SHELXL-97
_cell_angle_alpha 90.00
_cell_angle_beta 90.00
_cell_angle_gamma 120.00
_cell_formula_units_Z 6
_cell_length_a 15.8078(4)
_cell_length_b 15.8078(4)
_cell_length_c 9.2047(3)
_cell_measurement_temperature 293(2)
_cell_volume 1991.97(10)
_computing_cell_refinement 'HKL Scalepack (Otwinowski & Minor 1997)'
_computing_data_collection 'Nonius (1999)'
_computing_data_reduction 'HKL Denzo and Scalepack (Otwinowski & Minor 1997)'
_computing_molecular_graphics 'PLATON_(Spek, 1998)'
_computing_publication_material 'SHELXL-97 (Sheldrick, 1997)'
_computing_structure_refinement 'SHELXL-97 (Sheldrick, 1997)'
_computing_structure_solution 'SIR-97_(Altomare & al., 1998)'
_diffrn_ambient_temperature 293(2)
_diffrn_detector_area_resol_mean 19.24
_diffrn_measured_fraction_theta_full 0.996
_diffrn_measured_fraction_theta_max 0.996
_diffrn_measurement_device_type Nonius_KappaCCD
_diffrn_measurement_method 'Area detector scans (see text)'
_diffrn_radiation_monochromator graphite
_diffrn_radiation_source 'fine-focus sealed tube'
_diffrn_radiation_type MoK\a
_diffrn_radiation_wavelength 0.71069
_diffrn_reflns_av_R_equivalents 0.0084
_diffrn_reflns_av_sigmaI/netI 0.0178
_diffrn_reflns_limit_h_max 20
_diffrn_reflns_limit_h_min 0
_diffrn_reflns_limit_k_max 0
_diffrn_reflns_limit_k_min -17
_diffrn_reflns_limit_l_max 11
_diffrn_reflns_limit_l_min -11
_diffrn_reflns_number 1017
_diffrn_reflns_theta_full 27.50
_diffrn_reflns_theta_max 27.50
_diffrn_reflns_theta_min 2.58
_exptl_absorpt_coefficient_mu 0.080
_exptl_absorpt_correction_type none
_exptl_crystal_colour colourless
_exptl_crystal_density_diffrn 1.157
_exptl_crystal_density_method 'not measured'
_exptl_crystal_description block
_exptl_crystal_F_000 756
_exptl_crystal_size_max 0.55
_exptl_crystal_size_mid 0.45
_exptl_crystal_size_min 0.45
_refine_diff_density_max 0.238
_refine_diff_density_min -0.246
_refine_diff_density_rms 0.075
_refine_ls_abs_structure_details 'Flack H D (1983), Acta Cryst. A39, 876-881'
_refine_ls_abs_structure_Flack -10(10)
_refine_ls_extinction_coef 0.023(4)
_refine_ls_extinction_expression Fc^*^=kFc[1+0.001xFc^2^\l^3^/sin(2\q)]^-1/4^
_refine_ls_extinction_method SHELXL
_refine_ls_goodness_of_fit_ref 1.137
_refine_ls_hydrogen_treatment constr
_refine_ls_matrix_type full
_refine_ls_number_parameters 62
_refine_ls_number_reflns 567
_refine_ls_number_restraints 1
_refine_ls_restrained_S_all 1.135
_refine_ls_R_factor_all 0.0385
_refine_ls_R_factor_gt 0.0379
_refine_ls_shift/su_max 0.000
_refine_ls_shift/su_mean 0.000
_refine_ls_structure_factor_coef Fsqd
_refine_ls_weighting_details 'calc w=1/[\s^2^(Fo^2^)+(0.0669P)^2^+0.6736P] where P=(Fo^2^+2Fc^2^)/3'
_refine_ls_weighting_scheme calc
_refine_ls_wR_factor_gt 0.0967
_refine_ls_wR_factor_ref 0.0973
_reflns_number_gt 556
_reflns_number_total 567
_reflns_threshold_expression >2sigma(I)
_cod_data_source_file c1ce05971h.txt
_cod_data_source_block r41_r3m
_cod_depositor_comments
;
The following automatic conversions were performed:

'_symmetry_cell_setting' value 'Trigonal' changed to 'trigonal'
according to /home/saulius/struct/CIF-dictionaries/cif_core.dic
dictionary named 'cif_core.dic' version 2.4.1 from 2010-06-29.

Automatic conversion script
Id: cif_fix_values 1715 2011-07-08 13:25:40Z adriana 
;
_cod_original_sg_symbol_H-M R3m
_cod_original_formula_sum 'C13.50 H21 O3'
_cod_database_code 7207099

loop_
_symmetry_equiv_pos_as_xyz
'x, y, z'
'-y, x-y, z'
'-x+y, -x, z'
'-x+y, y, z'
'x, x-y, z'
'-y, -x, z'
'x+2/3, y+1/3, z+1/3'
'-y+2/3, x-y+1/3, z+1/3'
'-x+y+2/3, -x+1/3, z+1/3'
'-x+y+2/3, y+1/3, z+1/3'
'x+2/3, x-y+1/3, z+1/3'
'-y+2/3, -x+1/3, z+1/3'
'x+1/3, y+2/3, z+2/3'
'-y+1/3, x-y+2/3, z+2/3'
'-x+y+1/3, -x+2/3, z+2/3'
'-x+y+1/3, y+2/3, z+2/3'
'x+1/3, x-y+2/3, z+2/3'
'-y+1/3, -x+2/3, z+2/3'

loop_
_atom_site_label
_atom_site_type_symbol
_atom_site_fract_x
_atom_site_fract_y
_atom_site_fract_z
_atom_site_U_iso_or_equiv
_atom_site_adp_type
_atom_site_occupancy
_atom_site_symmetry_multiplicity
_atom_site_calc_flag
_atom_site_refinement_flags
O1 O 0.25551(8) 0.20230(8) 0.48164(11) 0.0177(4) Uani 1 1 d .
C1 C 0.05088(8) -0.05088(8) 0.5290(3) 0.0185(5) Uani 1 2 d S
H1 H 0.0848 -0.0848 0.5301 0.022 Uiso 1 2 calc SR
C2 C 0.10229(16) 0.05114(8) 0.5283(2) 0.0172(5) Uani 1 2 d S
C3 C 0.21378(16) 0.10689(8) 0.5422(2) 0.0164(5) Uani 1 2 d S
C4 C 0.25174(13) 0.20290(11) 0.32524(17) 0.0189(4) Uani 1 1 d .
H4A H 0.2830 0.2698 0.2907 0.023 Uiso 1 1 calc R
H4B H 0.1842 0.1700 0.2936 0.023 Uiso 1 1 calc R
C6 C 0.24388(19) 0.12194(9) 0.7012(2) 0.0234(5) Uani 1 2 d S
H6A H 0.2179 0.0596 0.7482 0.035 Uiso 0.50 1 calc PR
H6B H 0.2189 0.1593 0.7478 0.035 Uiso 0.50 1 calc PR
H6C H 0.3139 0.1564 0.7080 0.035 Uiso 1 2 calc SR
C5 C 0.30324(16) 0.15162(8) 0.2602(3) 0.0202(5) Uani 1 2 d S
C7 C 0.41129(18) 0.20565(9) 0.3017(3) 0.0243(5) Uani 1 2 d S
H7A H 0.4174 0.2088 0.4056 0.036 Uiso 1 2 calc SR
H7B H 0.4422 0.2707 0.2627 0.036 Uiso 0.50 1 calc PR
H7C H 0.4422 0.1715 0.2628 0.036 Uiso 0.50 1 calc PR
C8 C 0.2909(2) 0.14544(12) 0.0957(3) 0.0299(6) Uani 1 2 d S
H8A H 0.2226 0.1115 0.0721 0.045 Uiso 1 2 calc SR
H8B H 0.3209 0.1108 0.0557 0.045 Uiso 0.50 1 calc PR
H8C H 0.3214 0.2102 0.0557 0.045 Uiso 0.50 1 calc PR

loop_
_atom_site_aniso_label
_atom_site_aniso_U_11
_atom_site_aniso_U_22
_atom_site_aniso_U_33
_atom_site_aniso_U_23
_atom_site_aniso_U_13
_atom_site_aniso_U_12
O1 0.0172(6) 0.0142(6) 0.0206(6) -0.0009(4) 0.0005(4) 0.0070(4)
C1 0.0171(8) 0.0171(8) 0.0219(10) 0.0002(4) -0.0002(4) 0.0089(9)
C2 0.0152(10) 0.0174(8) 0.0181(10) -0.0005(4) -0.0009(8) 0.0076(5)
C3 0.0158(11) 0.0145(7) 0.0194(11) 0.0005(4) 0.0011(8) 0.0079(5)
C4 0.0216(8) 0.0185(8) 0.0191(8) 0.0024(6) 0.0002(6) 0.0119(6)
C6 0.0231(12) 0.0245(9) 0.0222(12) -0.0003(4) -0.0005(9) 0.0115(6)
C5 0.0218(11) 0.0189(8) 0.0208(11) 0.0009(4) 0.0018(9) 0.0109(6)
C7 0.0208(12) 0.0232(9) 0.0279(13) 0.0024(5) 0.0048(9) 0.0104(6)
C8 0.0382(15) 0.0337(10) 0.0193(13) -0.0003(5) -0.0006(10) 0.0191(8)

loop_
_atom_type_symbol
_atom_type_description
_atom_type_scat_dispersion_real
_atom_type_scat_dispersion_imag
_atom_type_scat_source
C C 0.0033 0.0000 'International Tables Vol C Tables 4.2.6.8 and 6.1.1.4'
H H 0.0000 0.0000 'International Tables Vol C Tables 4.2.6.8 and 6.1.1.4'
O O 0.0106 0.0000 'International Tables Vol C Tables 4.2.6.8 and 6.1.1.4'

loop_
_geom_angle_atom_site_label_1
_geom_angle_atom_site_label_2
_geom_angle_atom_site_label_3
_geom_angle
_geom_angle_site_symmetry_1
_geom_angle_site_symmetry_3
C3 O1 C4 113.56(12) . .
C2 C1 C2 120.5(2) 3 .
C2 C1 H1 119.7 3 .
C2 C1 H1 119.7 . .
C1 C2 C1 119.5(2) 2 .
C1 C2 C3 120.11(11) 2 .
C1 C2 C3 120.11(11) . .
O1 C3 O1 111.76(16) . 5
O1 C3 C6 105.57(12) . .
O1 C3 C6 105.57(12) 5 .
O1 C3 C2 111.53(11) . .
O1 C3 C2 111.53(11) 5 .
C6 C3 C2 110.54(18) . .
O1 C4 C5 110.66(14) . .
O1 C4 H4A 109.5 . .
C5 C4 H4A 109.5 . .
O1 C4 H4B 109.5 . .
C5 C4 H4B 109.5 . .
H4A C4 H4B 108.1 . .
C3 C6 H6A 109.5 . .
C3 C6 H6B 109.5 . .
H6A C6 H6B 109.5 . .
C3 C6 H6C 109.5 . .
H6A C6 H6C 109.5 . .
H6B C6 H6C 109.5 . .
C8 C5 C7 110.84(19) . .
C8 C5 C4 109.74(14) . 5
C7 C5 C4 110.41(13) . 5
C8 C5 C4 109.74(14) . .
C7 C5 C4 110.41(13) . .
C4 C5 C4 105.57(17) 5 .
C5 C7 H7A 109.5 . .
C5 C7 H7B 109.5 . .
H7A C7 H7B 109.5 . .
C5 C7 H7C 109.5 . .
H7A C7 H7C 109.5 . .
H7B C7 H7C 109.5 . .
C5 C8 H8A 109.5 . .
C5 C8 H8B 109.5 . .
H8A C8 H8B 109.5 . .
C5 C8 H8C 109.5 . .
H8A C8 H8C 109.5 . .
H8B C8 H8C 109.5 . .

loop_
_geom_bond_atom_site_label_1
_geom_bond_atom_site_label_2
_geom_bond_distance
_geom_bond_site_symmetry_2
O1 C3 1.4234(15) .
O1 C4 1.4410(18) .
C1 C2 1.3967(15) 3
C1 C2 1.3967(15) .
C1 H1 0.9300 .
C2 C1 1.3967(15) 2
C2 C3 1.532(3) .
C3 O1 1.4234(15) 5
C3 C6 1.520(3) .
C4 C5 1.529(2) .
C4 H4A 0.9700 .
C4 H4B 0.9700 .
C6 H6A 0.9600 .
C6 H6B 0.9600 .
C6 H6C 0.9600 .
C5 C8 1.524(3) .
C5 C7 1.528(3) .
C5 C4 1.529(2) 5
C7 H7A 0.9600 .
C7 H7B 0.9600 .
C7 H7C 0.9600 .
C8 H8A 0.9600 .
C8 H8B 0.9600 .
C8 H8C 0.9600 .

loop_
_geom_torsion_atom_site_label_1
_geom_torsion_atom_site_label_2
_geom_torsion_atom_site_label_3
_geom_torsion_atom_site_label_4
_geom_torsion
_geom_torsion_site_symmetry_1
_geom_torsion_site_symmetry_4
C2 C1 C2 C1 1.0(4) 3 2
C2 C1 C2 C3 174.77(15) 3 .
C4 O1 C3 O1 53.8(2) . 5
C4 O1 C3 C6 168.08(14) . .
C4 O1 C3 C2 -71.82(17) . .
C1 C2 C3 O1 -30.3(3) 2 .
C1 C2 C3 O1 156.00(17) . .
C1 C2 C3 O1 -156.00(17) 2 5
C1 C2 C3 O1 30.3(3) . 5
C1 C2 C3 C6 86.87(18) 2 .
C1 C2 C3 C6 -86.87(18) . .
C3 O1 C4 C5 -57.42(16) . .
O1 C4 C5 C8 175.20(16) . .
O1 C4 C5 C7 -62.34(17) . .
O1 C4 C5 C4 57.0(2) . 5
